data_7227225
loop_
_publ_author_name
'Khamrang, Themmila'
'Kartikeyan, Radhakrishnan'
'Velusamy, Marappan'
'Rajendiran, Venugopal'
'R, Dhivya'
'Perumalsamy, Balaji'
'M. A., Akbarsha'
'Palaniandavar, Mallayan'

_publ_section_title
;
 Synthesis, Structures, and DNA and Protein Binding of
 Ruthenium(II)-p-Cymene Complexes of Substituted
 Pyridylimidazo[1,5-a]pyridine: Enhanced Cytotoxicity of Complexes of
 Ligands Appended with Carbazole Moiety
;
_journal_name_full 'RSC Adv.'
_journal_paper_doi 10.1039/C6RA23663D
_journal_year 2016
_chemical_formula_sum 'C40 H34 B Cl F4 N4 O Ru S0'
_chemical_formula_weight 810.04
_chemical_name_systematic
;
 ?
;
_space_group_crystal_system monoclinic
_space_group_IT_number 14
_space_group_name_Hall '-P 2yn'
_space_group_name_H-M_alt 'P 1 21/n 1'
_symmetry_space_group_name_Hall '-P 2yn'
_symmetry_space_group_name_H-M 'P 1 21/n 1'
_atom_sites_solution_hydrogens geom
_audit_creation_method SHELXL-2013
_audit_update_record
;
2016-06-08 deposited with the CCDC.
2016-11-28 downloaded from the CCDC.
;
_cell_angle_alpha 90
_cell_angle_beta 102.338(4)
_cell_angle_gamma 90
_cell_formula_units_Z 4
_cell_length_a 12.0308(5)
_cell_length_b 11.1279(4)
_cell_length_c 27.6398(9)
_cell_measurement_reflns_used 4834
_cell_measurement_temperature 293(2)
_cell_measurement_theta_max 28.641
_cell_measurement_theta_min 3.018
_cell_volume 3614.9(2)
_computing_structure_refinement 'SHELXL-2013 (Sheldrick, 2013)'
_diffrn_ambient_temperature 293(2)
_diffrn_measured_fraction_theta_full 0.844
_diffrn_measured_fraction_theta_max 0.737
_diffrn_measurement_device_type EOS,Gemini
_diffrn_radiation_type MoK\a
_diffrn_radiation_wavelength 0.71073
_diffrn_reflns_av_R_equivalents 0.0290
_diffrn_reflns_av_unetI/netI 0.0488
_diffrn_reflns_Laue_measured_fraction_full 0.844
_diffrn_reflns_Laue_measured_fraction_max 0.737
_diffrn_reflns_limit_h_max 7
_diffrn_reflns_limit_h_min -16
_diffrn_reflns_limit_k_max 13
_diffrn_reflns_limit_k_min -12
_diffrn_reflns_limit_l_max 30
_diffrn_reflns_limit_l_min -36
_diffrn_reflns_number 11907
_diffrn_reflns_point_group_measured_fraction_full 0.844
_diffrn_reflns_point_group_measured_fraction_max 0.737
_diffrn_reflns_theta_full 25.242
_diffrn_reflns_theta_max 28.641
_diffrn_reflns_theta_min 3.018
_exptl_absorpt_coefficient_mu 0.567
_exptl_crystal_colour yellow
_exptl_crystal_density_diffrn 1.488
_exptl_crystal_description plate
_exptl_crystal_F_000 1648
_exptl_crystal_size_max 0.45
_exptl_crystal_size_mid 0.16
_exptl_crystal_size_min 0.10
_refine_diff_density_max 1.207
_refine_diff_density_min -1.126
_refine_diff_density_rms 0.095
_refine_ls_extinction_method none
_refine_ls_goodness_of_fit_ref 1.054
_refine_ls_hydrogen_treatment constr
_refine_ls_matrix_type full
_refine_ls_number_parameters 469
_refine_ls_number_reflns 6836
_refine_ls_number_restraints 0
_refine_ls_restrained_S_all 1.054
_refine_ls_R_factor_all 0.0980
_refine_ls_R_factor_gt 0.0686
_refine_ls_shift/su_max 0.001
_refine_ls_shift/su_mean 0.000
_refine_ls_structure_factor_coef Fsqd
_refine_ls_weighting_details 'w=1/[\s^2^(Fo^2^)+(0.0955P)^2^+5.3219P] where P=(Fo^2^+2Fc^2^)/3'
_refine_ls_weighting_scheme calc
_refine_ls_wR_factor_gt 0.1767
_refine_ls_wR_factor_ref 0.1997
_reflns_Friedel_coverage 0.000
_reflns_number_gt 4834
_reflns_number_total 6836
_reflns_threshold_expression 'I > 2\s(I)'
_cod_data_source_file c6ra23663d2.cif
_cod_data_source_block shelx
_cod_database_code 7227225
_shelx_space_group_comment
;
The symmetry employed for this shelxl refinement is uniquely defined
by the following loop, which should always be used as a source of
symmetry information in preference to the above space-group names.
They are only intended as comments.
;
_shelxl_version_number 2013-4

loop_
_space_group_symop_operation_xyz
'x, y, z'
'-x+1/2, y+1/2, -z+1/2'
'-x, -y, -z'
'x-1/2, -y-1/2, z-1/2'

loop_
_atom_site_label
_atom_site_type_symbol
_atom_site_fract_x
_atom_site_fract_y
_atom_site_fract_z
_atom_site_U_iso_or_equiv
_atom_site_adp_type
_atom_site_occupancy
_atom_site_site_symmetry_order
_atom_site_calc_flag
_atom_site_refinement_flags_posn
_atom_site_refinement_flags_adp
C22 C 0.4916(4) 0.2289(4) 0.17354(19) 0.0430(12) Uani 1 1 d . .
C29 C 0.5890(4) 0.7261(4) 0.3095(2) 0.0437(12) Uani 1 1 d . .
C2 C 0.2373(5) 0.4238(6) 0.1186(3) 0.0660(18) Uani 1 1 d . .
H33 H 0.2879 0.4601 0.1474 0.079 Uiso 1 1 calc R U
C1 C 0.2324(6) 0.4738(7) 0.0719(3) 0.081(2) Uani 1 1 d . .
C3 C 0.1927(6) 0.3082(7) 0.1233(3) 0.080(2) Uani 1 1 d . .
H34 H 0.2101 0.2679 0.1556 0.096 Uiso 1 1 calc R U
C4 C 0.1358(6) 0.2430(8) 0.0808(5) 0.102(4) Uani 1 1 d . .
C5 C 0.1336(8) 0.2978(11) 0.0333(4) 0.125(5) Uani 1 1 d . .
H36 H 0.1106 0.2486 0.0034 0.150 Uiso 1 1 calc R U
C7 C 0.2818(10) 0.5962(8) 0.0633(5) 0.142(5) Uani 1 1 d . .
H31A H 0.3128 0.6334 0.0946 0.213 Uiso 1 1 calc R U
H31B H 0.2228 0.6462 0.0447 0.213 Uiso 1 1 calc R U
H31C H 0.3408 0.5861 0.0451 0.213 Uiso 1 1 calc R U
C6 C 0.1796(9) 0.4062(9) 0.0292(3) 0.111(4) Uani 1 1 d . .
H37 H 0.1897 0.4326 -0.0034 0.133 Uiso 1 1 calc R U
C9 C 0.0795(10) 0.1263(12) 0.0862(9) 0.182(9) Uani 1 1 d . .
H39 H 0.1038 0.0949 0.0570 0.219 Uiso 1 1 calc R U
C8 C 0.1257(15) 0.0589(18) 0.1082(11) 0.311(18) Uani 1 1 d . .
H40A H 0.0815 -0.0136 0.1049 0.467 Uiso 1 1 calc R U
H40B H 0.1426 0.0841 0.1422 0.467 Uiso 1 1 calc R U
H40C H 0.1954 0.0444 0.0975 0.467 Uiso 1 1 calc R U
C10 C -0.0404(11) 0.1414(15) 0.0563(8) 0.234(11) Uani 1 1 d . .
H38A H -0.0412 0.2018 0.0314 0.351 Uiso 1 1 calc R U
H38B H -0.0894 0.1655 0.0777 0.351 Uiso 1 1 calc R U
H38C H -0.0666 0.0666 0.0407 0.351 Uiso 1 1 calc R U
F1 F 0.5022(7) 0.2163(6) 0.3495(2) 0.157(3) Uani 1 1 d . .
F2 F 0.6844(11) 0.2393(12) 0.3471(4) 0.233(5) Uani 1 1 d . .
B1 B 0.5984(15) 0.2547(10) 0.3794(5) 0.122(6) Uani 1 1 d . .
F4 F 0.6424(7) 0.1831(5) 0.4172(2) 0.149(3) Uani 1 1 d . .
F3 F 0.5997(10) 0.3650(6) 0.3902(4) 0.251(6) Uani 1 1 d . .
O1 O 0.9092(6) 0.1756(6) 0.4119(3) 0.1087(19) Uani 1 1 d . .
Ru1 Ru 0.30867(4) 0.28878(4) 0.07374(2) 0.0572(2) Uani 1 1 d . .
Cl1 Cl 0.46427(15) 0.36146(15) 0.04016(6) 0.0721(5) Uani 1 1 d . .
N2 N 0.4327(4) 0.2030(4) 0.12795(15) 0.0447(11) Uani 1 1 d . .
N3 N 0.5522(3) 0.1273(3) 0.19236(15) 0.0410(10) Uani 1 1 d . .
C27 C 0.5201(4) 0.5614(5) 0.19614(19) 0.0456(13) Uani 1 1 d . .
H17 H 0.5300 0.6307 0.1788 0.055 Uiso 1 1 calc R U
C26 C 0.5106(4) 0.5680(4) 0.24524(19) 0.0437(12) Uani 1 1 d . .
C21 C 0.6289(4) 0.1114(5) 0.23745(19) 0.0472(13) Uani 1 1 d . .
H11 H 0.6433 0.1734 0.2605 0.057 Uiso 1 1 calc R U
C25 C 0.4980(5) 0.4644(5) 0.2715(2) 0.0525(14) Uani 1 1 d . .
H15 H 0.4941 0.4689 0.3047 0.063 Uiso 1 1 calc R U
C34 C 0.5585(4) 0.8431(5) 0.3203(2) 0.0441(12) Uani 1 1 d . .
C23 C 0.4991(4) 0.3454(4) 0.19880(19) 0.0424(12) Uani 1 1 d . .
C31 C 0.7548(5) 0.7361(6) 0.3738(2) 0.0562(15) Uani 1 1 d . .
H21 H 0.8220 0.7024 0.3915 0.067 Uiso 1 1 calc R U
C24 C 0.4912(5) 0.3542(5) 0.24771(19) 0.0471(13) Uani 1 1 d . .
H14 H 0.4811 0.2848 0.2651 0.056 Uiso 1 1 calc R U
N1 N 0.3373(4) 0.1265(4) 0.03992(17) 0.0609(14) Uani 1 1 d . .
N4 N 0.5100(4) 0.6832(4) 0.26860(17) 0.0473(11) Uani 1 1 d . .
C17 C 0.5314(4) 0.0354(4) 0.15676(19) 0.0423(12) Uani 1 1 d . .
C15 C 0.4043(5) 0.0431(5) 0.0676(2) 0.0566(16) Uani 1 1 d . .
C19 C 0.6611(5) -0.0903(5) 0.2121(2) 0.0559(15) Uani 1 1 d . .
H9 H 0.6983 -0.1634 0.2196 0.067 Uiso 1 1 calc R U
C16 C 0.4555(4) 0.0857(4) 0.11702(19) 0.0453(13) Uani 1 1 d . .
C35 C 0.4571(4) 0.8735(5) 0.2841(2) 0.0474(13) Uani 1 1 d . .
C30 C 0.6858(4) 0.6703(5) 0.3368(2) 0.0506(14) Uani 1 1 d . .
H20 H 0.7035 0.5914 0.3304 0.061 Uiso 1 1 calc R U
C39 C 0.3359(5) 0.7727(6) 0.2136(3) 0.0631(18) Uani 1 1 d . .
H29 H 0.3174 0.7051 0.1936 0.076 Uiso 1 1 calc R U
C20 C 0.6816(5) 0.0047(5) 0.2470(2) 0.0540(15) Uani 1 1 d . .
H10 H 0.7325 -0.0068 0.2770 0.065 Uiso 1 1 calc R U
C40 C 0.4302(4) 0.7732(5) 0.2530(2) 0.0498(13) Uani 1 1 d . .
C37 C 0.2987(5) 0.9768(6) 0.2352(3) 0.076(2) Uani 1 1 d . .
H27 H 0.2540 1.0455 0.2285 0.091 Uiso 1 1 calc R U
C14 C 0.4215(6) -0.0702(6) 0.0483(2) 0.075(2) Uani 1 1 d . .
H4 H 0.4647 -0.1279 0.0683 0.090 Uiso 1 1 calc R U
C32 C 0.7249(6) 0.8531(6) 0.3849(2) 0.0633(17) Uani 1 1 d . .
H22 H 0.7723 0.8950 0.4103 0.076 Uiso 1 1 calc R U
C18 C 0.5875(5) -0.0755(5) 0.1679(2) 0.0525(14) Uani 1 1 d . .
H8 H 0.5742 -0.1381 0.1452 0.063 Uiso 1 1 calc R U
C33 C 0.6274(5) 0.9073(5) 0.3592(2) 0.0545(14) Uani 1 1 d . .
H23 H 0.6075 0.9843 0.3674 0.065 Uiso 1 1 calc R U
C13 C 0.3742(8) -0.0952(7) -0.0001(3) 0.101(3) Uani 1 1 d . .
H3 H 0.3854 -0.1698 -0.0134 0.121 Uiso 1 1 calc R U
C28 C 0.5146(4) 0.4497(5) 0.17326(19) 0.0460(13) Uani 1 1 d . .
H18 H 0.5213 0.4445 0.1404 0.055 Uiso 1 1 calc R U
C36 C 0.3899(5) 0.9774(5) 0.2743(3) 0.0637(17) Uani 1 1 d . .
H26 H 0.4073 1.0454 0.2939 0.076 Uiso 1 1 calc R U
C12 C 0.3092(8) -0.0080(7) -0.0292(2) 0.092(3) Uani 1 1 d . .
H2 H 0.2771 -0.0232 -0.0623 0.110 Uiso 1 1 calc R U
C38 C 0.2707(5) 0.8763(7) 0.2051(3) 0.080(2) Uani 1 1 d . .
H28 H 0.2076 0.8787 0.1790 0.095 Uiso 1 1 calc R U
C11 C 0.2930(7) 0.1018(6) -0.0081(2) 0.086(3) Uani 1 1 d . .
H1 H 0.2502 0.1604 -0.0277 0.103 Uiso 1 1 calc R U

loop_
_atom_site_aniso_label
_atom_site_aniso_U_11
_atom_site_aniso_U_22
_atom_site_aniso_U_33
_atom_site_aniso_U_23
_atom_site_aniso_U_13
_atom_site_aniso_U_12
C22 0.048(3) 0.041(3) 0.036(3) -0.005(2) 0.001(2) 0.001(2)
C29 0.052(3) 0.044(3) 0.036(3) -0.010(2) 0.010(2) -0.004(2)
C2 0.060(3) 0.066(4) 0.063(4) -0.017(3) -0.005(3) 0.021(3)
C1 0.094(5) 0.074(5) 0.065(4) -0.008(3) -0.005(4) 0.047(4)
C3 0.056(4) 0.083(5) 0.099(6) -0.011(4) 0.016(4) 0.013(3)
C4 0.050(4) 0.083(5) 0.164(10) -0.066(6) 0.002(5) 0.009(4)
C5 0.084(5) 0.132(9) 0.123(9) -0.069(7) -0.058(6) 0.055(6)
C7 0.161(9) 0.053(5) 0.208(13) -0.003(6) 0.032(9) 0.039(6)
C6 0.137(8) 0.110(7) 0.061(5) -0.022(5) -0.033(5) 0.068(6)
C9 0.076(7) 0.104(9) 0.36(3) -0.064(13) 0.023(10) -0.009(6)
C8 0.141(15) 0.23(2) 0.54(5) 0.22(3) 0.03(2) -0.056(13)
C10 0.109(9) 0.175(14) 0.40(3) 0.024(18) 0.009(13) -0.036(9)
F1 0.197(7) 0.150(6) 0.089(4) 0.007(3) -0.047(5) -0.034(5)
F2 0.272(12) 0.310(13) 0.102(6) 0.033(7) 0.010(8) -0.040(10)
B1 0.193(14) 0.075(6) 0.068(6) 0.003(5) -0.037(9) -0.002(8)
F4 0.249(7) 0.099(4) 0.068(3) 0.017(3) -0.036(4) 0.000(4)
F3 0.356(12) 0.096(5) 0.211(9) -0.059(5) -0.136(9) 0.071(6)
O1 0.136(5) 0.101(4) 0.094(4) -0.001(4) 0.034(4) -0.008(4)
Ru1 0.0655(3) 0.0532(3) 0.0420(3) -0.01567(19) -0.0133(2) 0.0182(2)
Cl1 0.0921(11) 0.0696(10) 0.0507(9) -0.0026(7) 0.0068(9) 0.0179(9)
N2 0.054(2) 0.043(2) 0.032(2) -0.0103(17) -0.0014(19) 0.0076(18)
N3 0.048(2) 0.039(2) 0.033(2) 0.0009(17) 0.0007(18) 0.0002(17)
C27 0.054(3) 0.041(3) 0.038(3) -0.005(2) 0.003(2) 0.003(2)
C26 0.044(2) 0.038(3) 0.044(3) -0.007(2) 0.000(2) 0.000(2)
C21 0.052(3) 0.055(3) 0.033(3) 0.003(2) 0.005(2) -0.005(2)
C25 0.063(3) 0.052(3) 0.039(3) -0.011(2) 0.004(3) -0.001(3)
C34 0.054(3) 0.043(3) 0.038(3) -0.004(2) 0.015(2) -0.004(2)
C23 0.046(2) 0.041(3) 0.037(3) -0.008(2) 0.001(2) 0.000(2)
C31 0.066(3) 0.064(4) 0.035(3) -0.003(2) 0.002(3) 0.005(3)
C24 0.062(3) 0.040(3) 0.036(3) -0.004(2) 0.004(2) 0.001(2)
N1 0.076(3) 0.052(3) 0.042(3) -0.016(2) -0.015(2) 0.014(2)
N4 0.051(2) 0.042(2) 0.045(3) -0.0104(19) 0.001(2) 0.0045(18)
C17 0.050(3) 0.039(3) 0.037(3) -0.003(2) 0.007(2) 0.000(2)
C15 0.070(3) 0.046(3) 0.045(3) -0.015(2) -0.006(3) 0.010(3)
C19 0.061(3) 0.048(3) 0.061(4) 0.018(3) 0.017(3) 0.009(3)
C16 0.056(3) 0.040(3) 0.037(3) -0.009(2) 0.003(2) 0.006(2)
C35 0.049(3) 0.040(3) 0.055(3) -0.004(2) 0.017(3) -0.006(2)
C30 0.054(3) 0.051(3) 0.045(3) -0.006(2) 0.006(3) 0.004(2)
C39 0.051(3) 0.059(4) 0.074(4) -0.016(3) 0.001(3) 0.002(3)
C20 0.050(3) 0.063(4) 0.044(3) 0.018(3) 0.000(2) -0.003(3)
C40 0.047(3) 0.046(3) 0.055(3) -0.007(2) 0.011(3) 0.002(2)
C37 0.061(4) 0.062(4) 0.102(6) -0.005(4) 0.014(4) 0.022(3)
C14 0.104(5) 0.054(4) 0.056(4) -0.017(3) -0.006(4) 0.021(3)
C32 0.083(4) 0.058(4) 0.042(3) -0.008(3) -0.002(3) -0.010(3)
C18 0.063(3) 0.038(3) 0.055(3) -0.001(2) 0.009(3) 0.002(2)
C33 0.081(4) 0.045(3) 0.041(3) -0.008(2) 0.020(3) -0.008(3)
C13 0.145(7) 0.062(4) 0.072(5) -0.038(4) -0.028(5) 0.030(5)
C28 0.053(3) 0.049(3) 0.033(3) -0.009(2) 0.003(2) 0.003(2)
C36 0.057(3) 0.045(3) 0.089(5) -0.009(3) 0.016(3) 0.000(3)
C12 0.138(7) 0.079(5) 0.041(3) -0.024(3) -0.018(4) 0.022(5)
C38 0.053(3) 0.076(5) 0.099(6) -0.009(4) -0.006(4) 0.012(3)
C11 0.122(6) 0.067(4) 0.049(4) -0.020(3) -0.023(4) 0.029(4)

loop_
_atom_type_symbol
_atom_type_description
_atom_type_scat_dispersion_real
_atom_type_scat_dispersion_imag
_atom_type_scat_source
C C 0.0033 0.0016 'International Tables Vol C Tables 4.2.6.8 and 6.1.1.4'
H H 0.0000 0.0000 'International Tables Vol C Tables 4.2.6.8 and 6.1.1.4'
B B 0.0013 0.0007 'International Tables Vol C Tables 4.2.6.8 and 6.1.1.4'
Cl Cl 0.1484 0.1585 'International Tables Vol C Tables 4.2.6.8 and 6.1.1.4'
F F 0.0171 0.0103 'International Tables Vol C Tables 4.2.6.8 and 6.1.1.4'
N N 0.0061 0.0033 'International Tables Vol C Tables 4.2.6.8 and 6.1.1.4'
O O 0.0106 0.0060 'International Tables Vol C Tables 4.2.6.8 and 6.1.1.4'
Ru Ru -1.2594 0.8363 'International Tables Vol C Tables 4.2.6.8 and 6.1.1.4'
S S 0.1246 0.1234 'International Tables Vol C Tables 4.2.6.8 and 6.1.1.4'

loop_
_geom_angle_atom_site_label_1
_geom_angle_atom_site_label_2
_geom_angle_atom_site_label_3
_geom_angle
N2 C22 N3 108.0(4)
N2 C22 C23 127.2(4)
N3 C22 C23 124.7(4)
C30 C29 N4 129.2(5)
C30 C29 C34 121.7(4)
N4 C29 C34 109.0(4)
C1 C2 C3 120.5(7)
C1 C2 Ru1 72.5(4)
C3 C2 Ru1 68.7(4)
C2 C1 C6 118.6(8)
C2 C1 C7 124.1(8)
C6 C1 C7 117.4(9)
C2 C1 Ru1 71.2(4)
C6 C1 Ru1 69.2(4)
C7 C1 Ru1 130.5(6)
C2 C3 C4 120.9(9)
C2 C3 Ru1 73.9(5)
C4 C3 Ru1 71.8(5)
C3 C4 C5 116.6(9)
C3 C4 C9 120.7(13)
C5 C4 C9 122.7(12)
C3 C4 Ru1 70.0(4)
C5 C4 Ru1 69.8(6)
C9 C4 Ru1 132.4(6)
C6 C5 C4 122.0(8)
C6 C5 Ru1 73.3(5)
C4 C5 Ru1 71.6(4)
C5 C6 C1 121.4(9)
C5 C6 Ru1 70.9(4)
C1 C6 Ru1 73.3(4)
C8 C9 C4 119.2(15)
C8 C9 C10 136.4(18)
C4 C9 C10 104.5(12)
F3 B1 F4 114.4(9)
F3 B1 F1 115.0(12)
F4 B1 F1 116.0(11)
F3 B1 F2 105.9(14)
F4 B1 F2 100.8(12)
F1 B1 F2 102.1(10)
N1 Ru1 N2 76.56(15)
N1 Ru1 C3 123.9(3)
N2 Ru1 C3 92.8(3)
N1 Ru1 C5 92.5(3)
N2 Ru1 C5 148.4(4)
C3 Ru1 C5 68.6(4)
N1 Ru1 C4 95.1(2)
N2 Ru1 C4 111.9(4)
C3 Ru1 C4 38.2(3)
C5 Ru1 C4 38.7(5)
N1 Ru1 C6 115.3(2)
N2 Ru1 C6 168.1(2)
C3 Ru1 C6 79.7(4)
C5 Ru1 C6 35.8(4)
C4 Ru1 C6 67.5(4)
N1 Ru1 C2 161.2(3)
N2 Ru1 C2 101.99(19)
C3 Ru1 C2 37.4(3)
C5 Ru1 C2 79.0(3)
C4 Ru1 C2 67.8(3)
C6 Ru1 C2 66.5(3)
N1 Ru1 C1 152.1(2)
N2 Ru1 C1 130.9(2)
C3 Ru1 C1 66.9(3)
C5 Ru1 C1 66.4(3)
C4 Ru1 C1 79.9(3)
C6 Ru1 C1 37.5(3)
C2 Ru1 C1 36.3(3)
N1 Ru1 Cl1 84.37(17)
N2 Ru1 Cl1 86.30(14)
C3 Ru1 Cl1 150.7(2)
C5 Ru1 Cl1 122.5(4)
C4 Ru1 Cl1 161.2(3)
C6 Ru1 Cl1 95.7(3)
C2 Ru1 Cl1 114.3(2)
C1 Ru1 Cl1 91.8(2)
C22 N2 C16 108.6(4)
C22 N2 Ru1 136.5(3)
C16 N2 Ru1 114.7(3)
C22 N3 C21 129.4(4)
C22 N3 C17 109.3(4)
C21 N3 C17 121.2(4)
C26 C27 C28 119.1(5)
C25 C26 C27 120.5(5)
C25 C26 N4 119.7(5)
C27 C26 N4 119.8(5)
C20 C21 N3 118.8(5)
C24 C25 C26 119.4(5)
C29 C34 C33 119.8(5)
C29 C34 C35 107.0(4)
C33 C34 C35 133.2(5)
C24 C23 C28 118.9(5)
C24 C23 C22 121.2(5)
C28 C23 C22 119.8(5)
C30 C31 C32 120.9(5)
C23 C24 C25 121.2(5)
C11 N1 C15 118.6(5)
C11 N1 Ru1 123.1(4)
C15 N1 Ru1 118.2(3)
C40 N4 C29 108.1(4)
C40 N4 C26 124.9(4)
C29 N4 C26 126.9(4)
C16 C17 N3 104.4(4)
C16 C17 C18 136.9(5)
N3 C17 C18 118.6(4)
N1 C15 C14 121.3(5)
N1 C15 C16 112.9(4)
C14 C15 C16 125.7(5)
C18 C19 C20 120.5(5)
N2 C16 C17 109.7(4)
N2 C16 C15 116.7(4)
C17 C16 C15 133.5(5)
C36 C35 C40 119.2(5)
C36 C35 C34 134.0(5)
C40 C35 C34 106.8(4)
C31 C30 C29 117.8(5)
C38 C39 C40 117.7(6)
C21 C20 C19 121.3(5)
N4 C40 C39 129.2(5)
N4 C40 C35 109.2(4)
C39 C40 C35 121.6(5)
C36 C37 C38 121.8(6)
C13 C14 C15 119.4(6)
C33 C32 C31 121.7(5)
C19 C18 C17 119.6(5)
C32 C33 C34 118.1(5)
C14 C13 C12 119.3(6)
C27 C28 C23 120.9(5)
C37 C36 C35 118.8(6)
C11 C12 C13 119.0(6)
C39 C38 C37 120.8(6)
N1 C11 C12 122.1(6)

loop_
_geom_bond_atom_site_label_1
_geom_bond_atom_site_label_2
_geom_bond_distance
C22 N2 1.338(6)
C22 N3 1.385(6)
C22 C23 1.467(7)
C29 C30 1.392(7)
C29 N4 1.396(6)
C29 C34 1.401(7)
C2 C1 1.396(10)
C2 C3 1.410(10)
C2 Ru1 2.233(6)
C1 C6 1.430(10)
C1 C7 1.525(13)
C1 Ru1 2.250(6)
C3 C4 1.426(12)
C3 Ru1 2.165(8)
C4 C5 1.442(17)
C4 C9 1.487(17)
C4 Ru1 2.189(9)
C5 C6 1.342(15)
C5 Ru1 2.166(7)
C6 Ru1 2.195(7)
C9 C8 1.047(19)
C9 C10 1.511(18)
F1 B1 1.340(13)
F2 B1 1.51(2)
B1 F3 1.263(12)
B1 F4 1.331(11)
Ru1 N1 2.096(5)
Ru1 N2 2.104(4)
Ru1 Cl1 2.400(2)
N2 C16 1.380(6)
N3 C21 1.394(6)
N3 C17 1.404(6)
C27 C26 1.388(8)
C27 C28 1.390(7)
C26 C25 1.387(8)
C26 N4 1.436(6)
C21 C20 1.345(8)
C25 C24 1.386(7)
C34 C33 1.405(7)
C34 C35 1.443(7)
C23 C24 1.379(8)
C23 C28 1.391(8)
C31 C30 1.380(7)
C31 C32 1.402(9)
N1 C11 1.348(7)
N1 C15 1.353(7)
N4 C40 1.391(7)
C17 C16 1.388(7)
C17 C18 1.409(7)
C15 C14 1.402(8)
C15 C16 1.453(7)
C19 C18 1.357(8)
C19 C20 1.416(9)
C35 C36 1.403(8)
C35 C40 1.405(7)
C39 C38 1.386(9)
C39 C40 1.395(8)
C37 C36 1.365(9)
C37 C38 1.392(10)
C14 C13 1.366(8)
C32 C33 1.374(8)
C13 C12 1.389(10)
C12 C11 1.386(9)
